data_7039947
loop_
_publ_author_name
'K\"ohler, C'
'Rentschler, E.'

_publ_section_title
;
 Functionalized phosphonates as building units for multi-dimensional homo-
 and heterometallic 3d-4f inorganic-organic hybrid-materials.
;
_journal_issue 32
_journal_name_full 'Dalton transactions (Cambridge, England : 2003)'
_journal_page_first 12854
_journal_page_last 12861
_journal_paper_doi 10.1039/c6dt02023b
_journal_volume 45
_journal_year 2016
_chemical_formula_moiety 'C10 H16 N2 Ni O10 P2, 2.5(H2 O)'
_chemical_formula_sum 'C10 H21 N2 Ni O12.5 P2'
_chemical_formula_weight 489.94
_chemical_name_systematic Compound-1b
_space_group_crystal_system monoclinic
_space_group_IT_number 14
_space_group_name_Hall '-P 2yn'
_space_group_name_H-M_alt 'P 1 21/n 1'
_symmetry_space_group_name_Hall '-P 2yn'
_symmetry_space_group_name_H-M 'P 1 21/n 1'
_atom_sites_solution_hydrogens mixed
_atom_sites_solution_primary dual
_audit_creation_date 2016-07-09
_audit_creation_method
;
Olex2 1.2
(compiled 2015.01.26 svn.r3150 for OlexSys, GUI svn.r4998)
;
_audit_update_record
;
2016-07-09 deposited with the CCDC.
2016-07-18 downloaded from the CCDC.
;
_cell_angle_alpha 90
_cell_angle_beta 105.491(5)
_cell_angle_gamma 90
_cell_formula_units_Z 4
_cell_length_a 10.9582(16)
_cell_length_b 10.0015(11)
_cell_length_c 18.204(2)
_cell_measurement_reflns_used 1521
_cell_measurement_temperature 173.15
_cell_measurement_theta_max 26.110
_cell_measurement_theta_min 2.322
_cell_volume 1922.7(4)
_computing_cell_refinement 'SAINT v8.34A (Bruker, 2013)'
_computing_data_reduction 'SAINT v8.34A (Bruker, 2013)'
_computing_molecular_graphics 'Olex2 (Dolomanov et al., 2009)'
_computing_publication_material 'Olex2 (Dolomanov et al., 2009)'
_computing_structure_refinement 'ShelXL (Sheldrick, 2008)'
_computing_structure_solution 'ShelXD (Sheldrick, 2008)'
_diffrn_ambient_temperature 173.15
_diffrn_detector 'CCD area detector'
_diffrn_detector_area_resol_mean 5.6
_diffrn_detector_type 'Bruker SMART CCD 6000 area detector'
_diffrn_measured_fraction_theta_full 1.000
_diffrn_measured_fraction_theta_max 0.994
_diffrn_measurement_device 'three-circle diffractometer'
_diffrn_measurement_device_type 'Bruker SMART CCD 6000 area detector'
_diffrn_measurement_method '\w scans'
_diffrn_radiation_monochromator graphite
_diffrn_radiation_probe x-ray
_diffrn_radiation_type MoK\a
_diffrn_radiation_wavelength 0.71073
_diffrn_reflns_av_R_equivalents 0.0481
_diffrn_reflns_av_unetI/netI 0.0722
_diffrn_reflns_Laue_measured_fraction_full 1.000
_diffrn_reflns_Laue_measured_fraction_max 0.994
_diffrn_reflns_limit_h_max 14
_diffrn_reflns_limit_h_min -9
_diffrn_reflns_limit_k_max 13
_diffrn_reflns_limit_k_min -12
_diffrn_reflns_limit_l_max 22
_diffrn_reflns_limit_l_min -23
_diffrn_reflns_number 9961
_diffrn_reflns_point_group_measured_fraction_full 1.000
_diffrn_reflns_point_group_measured_fraction_max 0.994
_diffrn_reflns_theta_full 25.242
_diffrn_reflns_theta_max 27.963
_diffrn_reflns_theta_min 1.967
_diffrn_source 'sealed X-ray tube'
_diffrn_source_target Mo
_exptl_absorpt_coefficient_mu 1.241
_exptl_absorpt_correction_T_max 0.7456
_exptl_absorpt_correction_T_min 0.6880
_exptl_absorpt_correction_type multi-scan
_exptl_absorpt_process_details
;
SADABS-2014/2 (Bruker,2014/2) was used for absorption correction.
wR2(int) was 0.0470 before and 0.0426 after correction.
The Ratio of minimum to maximum transmission is 0.9227.
The \l/2 correction factor is 0.00150.
;
_exptl_crystal_colour 'clear green'
_exptl_crystal_colour_lustre clear
_exptl_crystal_colour_primary green
_exptl_crystal_density_diffrn 1.693
_exptl_crystal_description block
_exptl_crystal_F_000 1012
_exptl_crystal_size_max 0.1
_exptl_crystal_size_mid 0.04
_exptl_crystal_size_min 0.03
_refine_diff_density_max 0.594
_refine_diff_density_min -0.436
_refine_diff_density_rms 0.098
_refine_ls_extinction_method none
_refine_ls_goodness_of_fit_ref 0.985
_refine_ls_hydrogen_treatment constr
_refine_ls_matrix_type full
_refine_ls_number_parameters 280
_refine_ls_number_reflns 4605
_refine_ls_number_restraints 0
_refine_ls_restrained_S_all 0.985
_refine_ls_R_factor_all 0.0810
_refine_ls_R_factor_gt 0.0449
_refine_ls_shift/su_max 0.001
_refine_ls_shift/su_mean 0.000
_refine_ls_structure_factor_coef Fsqd
_refine_ls_weighting_details 'w=1/[\s^2^(Fo^2^)+(0.0455P)^2^] where P=(Fo^2^+2Fc^2^)/3'
_refine_ls_weighting_scheme calc
_refine_ls_wR_factor_gt 0.0906
_refine_ls_wR_factor_ref 0.1036
_reflns_Friedel_coverage 0.000
_reflns_number_gt 3098
_reflns_number_total 4605
_reflns_threshold_expression 'I > 2\s(I)'
_cod_data_source_file c6dt02023b2.cif
_cod_data_source_block Compound-1b
_cod_depositor_comments 'Adding full bibliography for 7039946--7039953.cif.'
_cod_original_cell_volume 1922.6(4)
_cod_original_formula_sum 'C10 H21 N2 Ni O12.50 P2'
_cod_database_code 7039947
_shelx_space_group_comment
;
The symmetry employed for this shelxl refinement is uniquely defined
by the following loop, which should always be used as a source of
symmetry information in preference to the above space-group names.
They are only intended as comments.
;
_shelx_estimated_absorpt_t_max 0.964
_shelx_estimated_absorpt_t_min 0.886
_olex2_refinement_description
;
1. Fixed Uiso
 At 1.2 times of:
  All C(H) groups
 At 1.5 times of:
  All O(H) groups, All O(H,H) groups
2. Others
 Sof(O12A)=Sof(H12C)=Sof(H12D)=1-FVAR(1)
 Sof(O12B)=Sof(H12A)=Sof(H12B)=FVAR(1)
 Fixed Sof: O13(0.5) H13A(0.5) H13B(0.5)
3.a Riding coordinates:
 O9(H9A,H9B)
3.b Free rotating group:
 O12B(H12A,H12B), O12A(H12C,H12D), O11(H11A,H11B), O13(H13A,H13B)
3.c Rotating group:
 O8(H8A,H8B), O10(H10A,H10B), O7(H7A,H7B)
3.d Aromatic/amide H refined with riding coordinates:
 C10(H10), C7(H7), C1(H1), C4(H4), C8(H8), C3(H3)
3.e Idealised tetrahedral OH refined as rotating group:
 O6(H6), O2(H2)
;
_shelx_shelxl_version_number 2014/7
_olex2_submission_special_instructions 'No special instructions were received'

loop_
_space_group_symop_operation_xyz
'x, y, z'
'-x+1/2, y+1/2, -z+1/2'
'-x, -y, -z'
'x-1/2, -y-1/2, z-1/2'

loop_
_atom_site_label
_atom_site_type_symbol
_atom_site_fract_x
_atom_site_fract_y
_atom_site_fract_z
_atom_site_U_iso_or_equiv
_atom_site_adp_type
_atom_site_occupancy
_atom_site_site_symmetry_order
_atom_site_calc_flag
_atom_site_refinement_flags_posn
_atom_site_refinement_flags_occupancy
_atom_site_disorder_assembly
_atom_site_disorder_group
Ni00 Ni 0.68556(4) 0.09806(4) 0.36105(2) 0.01491(12) Uani 1 1 d . . . .
P2 P 0.81816(9) 0.40533(8) 0.64221(5) 0.01687(18) Uani 1 1 d . . . .
P1 P 0.51299(9) -0.45246(8) 0.30441(5) 0.01664(19) Uani 1 1 d . . . .
O5 O 0.8108(2) 0.3917(2) 0.72375(12) 0.0196(5) Uani 1 1 d . . . .
N2 N 0.6280(3) -0.0857(2) 0.39095(14) 0.0142(6) Uani 1 1 d . . . .
O6 O 0.7260(2) 0.5168(2) 0.59930(13) 0.0230(5) Uani 1 1 d . . . .
H6 H 0.6679 0.5283 0.6208 0.035 Uiso 1 1 calc GR . . .
O2 O 0.4029(2) -0.3913(2) 0.23877(12) 0.0220(5) Uani 1 1 d . . . .
H2 H 0.3360 -0.3885 0.2530 0.033 Uiso 1 1 calc GR . . .
C5 C 0.6379(3) -0.1003(3) 0.46639(17) 0.0172(7) Uani 1 1 d . . . .
C2 C 0.5643(3) -0.3158(3) 0.36979(17) 0.0161(7) Uani 1 1 d . . . .
C10 C 0.7504(3) 0.2380(3) 0.51585(18) 0.0180(7) Uani 1 1 d . . . .
H10 H 0.7722 0.3124 0.4895 0.022 Uiso 1 1 calc R . . .
O4 O 0.9458(2) 0.4341(2) 0.63095(13) 0.0265(6) Uani 1 1 d . . . .
N1 N 0.7113(3) 0.1258(2) 0.47670(14) 0.0153(6) Uani 1 1 d . . . .
C9 C 0.7608(3) 0.2510(3) 0.59342(18) 0.0170(7) Uani 1 1 d . . . .
O8 O 0.6541(2) 0.0494(2) 0.24815(13) 0.0239(5) Uani 1 1 d . . . .
H8A H 0.7216 0.0630 0.2325 0.036 Uiso 1 1 d GR . . .
H8B H 0.5930 0.0977 0.2203 0.036 Uiso 1 1 d GR . . .
O3 O 0.6162(2) -0.4945(2) 0.27002(13) 0.0223(5) Uani 1 1 d . . . .
C6 C 0.6796(3) 0.0193(3) 0.51339(18) 0.0158(7) Uani 1 1 d . . . .
C7 C 0.6877(3) 0.0247(3) 0.59070(18) 0.0198(7) Uani 1 1 d . . . .
H7 H 0.6652 -0.0508 0.6160 0.024 Uiso 1 1 calc R . . .
C1 C 0.5927(3) -0.1904(3) 0.34465(18) 0.0162(7) Uani 1 1 d . . . .
H1 H 0.5866 -0.1792 0.2920 0.019 Uiso 1 1 calc R . . .
C4 C 0.6134(4) -0.2221(3) 0.49588(18) 0.0239(8) Uani 1 1 d . . . .
H4 H 0.6216 -0.2315 0.5489 0.029 Uiso 1 1 calc R . . .
C8 C 0.7290(3) 0.1417(3) 0.63073(18) 0.0216(8) Uani 1 1 d . . . .
H8 H 0.7353 0.1465 0.6837 0.026 Uiso 1 1 calc R . . .
O1 O 0.4637(2) -0.5590(2) 0.34774(13) 0.0213(5) Uani 1 1 d . . . .
C3 C 0.5768(4) -0.3296(3) 0.44737(18) 0.0219(8) Uani 1 1 d . . . .
H3 H 0.5600 -0.4134 0.4672 0.026 Uiso 1 1 calc R . . .
O10 O 0.7570(2) 0.2836(2) 0.34732(13) 0.0251(6) Uani 1 1 d . . . .
H10A H 0.7061 0.3289 0.3089 0.038 Uiso 1 1 d GR . . .
H10B H 0.8322 0.2778 0.3372 0.038 Uiso 1 1 d GR . . .
O7 O 0.8696(2) 0.0252(2) 0.37800(13) 0.0232(5) Uani 1 1 d . . . .
H7A H 0.8856 -0.0400 0.4123 0.035 Uiso 1 1 d GR . . .
H7B H 0.9064 0.0150 0.3345 0.035 Uiso 1 1 d GR . . .
O9 O 0.5063(2) 0.1778(2) 0.34066(12) 0.0181(5) Uani 1 1 d . . . .
H9A H 0.4450 0.1565 0.3011 0.027 Uiso 1 1 d R . . .
H9B H 0.5010 0.2643 0.3546 0.027 Uiso 1 1 d R . . .
O12B O 1.0777(6) 0.2288(6) 0.5554(4) 0.042(2) Uani 0.583(12) 1 d . P A 1
H12A H 1.0341 0.2880 0.5726 0.063 Uiso 0.583(12) 1 d G P A 1
H12B H 1.0571 0.2318 0.5058 0.063 Uiso 0.583(12) 1 d G P A 1
O12A O 1.0622(8) 0.1432(9) 0.5113(4) 0.049(3) Uani 0.417(12) 1 d . P A 2
H12C H 1.0790 0.2274 0.5209 0.073 Uiso 0.417(12) 1 d G P A 2
H12D H 1.0166 0.1343 0.4644 0.073 Uiso 0.417(12) 1 d G P A 2
O11 O 1.0119(4) 0.2885(3) 0.3756(3) 0.0826(15) Uani 1 1 d . . . .
H11A H 1.0484 0.2424 0.3469 0.124 Uiso 1 1 d G . . .
H11B H 1.0336 0.3722 0.3751 0.124 Uiso 1 1 d G . . .
O13 O 1.0921(9) 0.4227(10) 0.5295(5) 0.089(3) Uani 0.5 1 d . P B 2
H13A H 1.0417 0.4019 0.4853 0.133 Uiso 0.5 1 d G P B 2
H13B H 1.0478 0.4524 0.5592 0.133 Uiso 0.5 1 d G P B 2

loop_
_atom_site_aniso_label
_atom_site_aniso_U_11
_atom_site_aniso_U_22
_atom_site_aniso_U_33
_atom_site_aniso_U_23
_atom_site_aniso_U_13
_atom_site_aniso_U_12
Ni00 0.0191(2) 0.0128(2) 0.01298(19) 0.00053(17) 0.00452(17) -0.00146(19)
P2 0.0170(4) 0.0169(4) 0.0158(4) -0.0017(3) 0.0028(3) -0.0021(4)
P1 0.0194(5) 0.0122(4) 0.0184(4) -0.0020(3) 0.0054(4) -0.0009(4)
O5 0.0189(13) 0.0227(12) 0.0154(11) -0.0032(9) 0.0016(10) 0.0001(11)
N2 0.0171(14) 0.0133(12) 0.0134(12) -0.0008(10) 0.0062(11) -0.0025(11)
O6 0.0306(15) 0.0189(11) 0.0216(12) 0.0013(10) 0.0107(11) 0.0030(11)
O2 0.0196(13) 0.0250(12) 0.0189(11) -0.0001(10) 0.0009(10) -0.0022(11)
C5 0.0191(18) 0.0160(15) 0.0157(15) 0.0008(13) 0.0034(13) 0.0001(15)
C2 0.0164(17) 0.0137(15) 0.0186(16) 0.0002(13) 0.0053(14) -0.0008(13)
C10 0.0188(17) 0.0142(15) 0.0201(16) -0.0019(13) 0.0039(15) -0.0037(14)
O4 0.0196(13) 0.0338(14) 0.0247(13) -0.0022(11) 0.0038(11) -0.0092(11)
N1 0.0192(15) 0.0132(13) 0.0134(12) 0.0012(10) 0.0043(11) -0.0014(12)
C9 0.0168(17) 0.0151(15) 0.0181(15) -0.0003(13) 0.0027(14) -0.0011(14)
O8 0.0186(13) 0.0353(13) 0.0185(12) 0.0000(10) 0.0061(10) 0.0027(12)
O3 0.0245(14) 0.0207(12) 0.0229(12) -0.0039(10) 0.0086(11) -0.0019(11)
C6 0.0166(17) 0.0137(15) 0.0159(15) 0.0003(12) 0.0022(13) 0.0005(14)
C7 0.029(2) 0.0148(15) 0.0162(16) 0.0008(13) 0.0064(15) -0.0033(15)
C1 0.0171(17) 0.0161(15) 0.0147(15) -0.0025(12) 0.0031(14) -0.0025(14)
C4 0.033(2) 0.0226(17) 0.0139(16) 0.0013(14) 0.0030(15) -0.0044(16)
C8 0.028(2) 0.0214(16) 0.0153(16) -0.0010(13) 0.0057(15) -0.0021(16)
O1 0.0240(14) 0.0137(11) 0.0285(13) -0.0002(10) 0.0110(11) -0.0008(10)
C3 0.031(2) 0.0167(16) 0.0149(16) 0.0030(13) 0.0017(15) -0.0042(16)
O10 0.0231(14) 0.0231(12) 0.0288(13) 0.0088(11) 0.0064(11) -0.0012(11)
O7 0.0243(14) 0.0269(13) 0.0194(12) 0.0046(10) 0.0074(11) 0.0001(11)
O9 0.0208(13) 0.0137(11) 0.0185(11) -0.0045(9) 0.0030(10) -0.0003(10)
O12B 0.049(4) 0.039(4) 0.043(4) 0.018(3) 0.020(3) 0.024(3)
O12A 0.065(6) 0.039(6) 0.034(5) 0.015(4) -0.003(4) 0.003(4)
O11 0.036(2) 0.0313(17) 0.181(5) 0.010(2) 0.028(3) -0.0075(17)
O13 0.106(7) 0.103(7) 0.072(6) -0.013(5) 0.050(6) -0.008(6)

loop_
_atom_type_symbol
_atom_type_description
_atom_type_scat_dispersion_real
_atom_type_scat_dispersion_imag
_atom_type_scat_source
C C 0.0033 0.0016 'International Tables Vol C Tables 4.2.6.8 and 6.1.1.4'
H H 0.0000 0.0000 'International Tables Vol C Tables 4.2.6.8 and 6.1.1.4'
N N 0.0061 0.0033 'International Tables Vol C Tables 4.2.6.8 and 6.1.1.4'
Ni Ni 0.3393 1.1124 'International Tables Vol C Tables 4.2.6.8 and 6.1.1.4'
O O 0.0106 0.0060 'International Tables Vol C Tables 4.2.6.8 and 6.1.1.4'
P P 0.1023 0.0942 'International Tables Vol C Tables 4.2.6.8 and 6.1.1.4'

loop_
_geom_angle_atom_site_label_1
_geom_angle_atom_site_label_2
_geom_angle_atom_site_label_3
_geom_angle
N2 Ni00 N1 79.59(10)
N2 Ni00 O7 90.07(10)
N1 Ni00 O7 91.88(10)
O8 Ni00 N2 94.11(10)
O8 Ni00 N1 173.69(10)
O8 Ni00 O10 93.44(9)
O8 Ni00 O7 87.83(9)
O8 Ni00 O9 90.83(9)
O10 Ni00 N2 171.83(10)
O10 Ni00 N1 92.85(10)
O10 Ni00 O7 87.09(10)
O10 Ni00 O9 90.23(9)
O9 Ni00 N2 92.78(10)
O9 Ni00 N1 89.75(10)
O9 Ni00 O7 176.94(9)
O5 P2 O6 110.95(13)
O5 P2 C9 107.57(14)
O6 P2 C9 105.65(15)
O4 P2 O5 116.64(14)
O4 P2 O6 107.26(14)
O4 P2 C9 108.21(15)
O2 P1 C2 104.33(14)
O3 P1 O2 107.69(13)
O3 P1 C2 110.69(15)
O3 P1 O1 115.94(13)
O1 P1 O2 111.18(14)
O1 P1 C2 106.42(14)
C5 N2 Ni00 114.6(2)
C1 N2 Ni00 126.1(2)
C1 N2 C5 119.1(3)
P2 O6 H6 109.5
P1 O2 H2 109.5
N2 C5 C6 115.5(3)
N2 C5 C4 121.0(3)
C4 C5 C6 123.5(3)
C1 C2 P1 121.5(2)
C3 C2 P1 121.7(2)
C3 C2 C1 116.8(3)
N1 C10 H10 118.4
N1 C10 C9 123.2(3)
C9 C10 H10 118.4
C10 N1 Ni00 126.4(2)
C10 N1 C6 119.1(3)
C6 N1 Ni00 114.5(2)
C10 C9 P2 120.1(2)
C8 C9 P2 122.3(2)
C8 C9 C10 117.5(3)
Ni00 O8 H8A 111.2
Ni00 O8 H8B 110.4
H8A O8 H8B 108.1
N1 C6 C5 115.8(3)
N1 C6 C7 121.0(3)
C7 C6 C5 123.2(3)
C6 C7 H7 120.4
C6 C7 C8 119.3(3)
C8 C7 H7 120.4
N2 C1 C2 123.3(3)
N2 C1 H1 118.3
C2 C1 H1 118.3
C5 C4 H4 120.3
C3 C4 C5 119.3(3)
C3 C4 H4 120.3
C9 C8 C7 119.9(3)
C9 C8 H8 120.0
C7 C8 H8 120.0
C2 C3 H3 119.8
C4 C3 C2 120.4(3)
C4 C3 H3 119.8
Ni00 O10 H10A 112.0
Ni00 O10 H10B 111.6
H10A O10 H10B 106.7
Ni00 O7 H7A 111.2
Ni00 O7 H7B 120.2
H7A O7 H7B 116.3
Ni00 O9 H9A 122.9
Ni00 O9 H9B 116.6
H9A O9 H9B 111.8
H12A O12B H12B 109.5
H12C O12A H12D 109.4
H11A O11 H11B 109.5
H13A O13 H13B 109.5

loop_
_geom_bond_atom_site_label_1
_geom_bond_atom_site_label_2
_geom_bond_distance
Ni00 N2 2.063(2)
Ni00 N1 2.067(2)
Ni00 O8 2.050(2)
Ni00 O10 2.055(2)
Ni00 O7 2.088(2)
Ni00 O9 2.060(2)
P2 O5 1.514(2)
P2 O6 1.565(2)
P2 O4 1.495(3)
P2 C9 1.808(3)
P1 O2 1.577(2)
P1 C2 1.801(3)
P1 O3 1.492(2)
P1 O1 1.509(2)
N2 C5 1.356(4)
N2 C1 1.335(4)
O6 H6 0.8400
O2 H2 0.8400
C5 C6 1.470(4)
C5 C4 1.386(4)
C2 C1 1.398(4)
C2 C3 1.389(4)
C10 H10 0.9500
C10 N1 1.336(4)
C10 C9 1.392(4)
N1 C6 1.352(4)
C9 C8 1.380(4)
O8 H8A 0.8709
O8 H8B 0.8710
C6 C7 1.387(4)
C7 H7 0.9500
C7 C8 1.389(4)
C1 H1 0.9500
C4 H4 0.9500
C4 C3 1.381(4)
C8 H8 0.9500
C3 H3 0.9500
O10 H10A 0.8925
O10 H10B 0.8938
O7 H7A 0.8875
O7 H7B 0.9850
O9 H9A 0.8697
O9 H9B 0.9080
O12B H12A 0.8701
O12B H12B 0.8702
O12A H12C 0.8699
O12A H12D 0.8700
O11 H11A 0.8701
O11 H11B 0.8700
O13 H13A 0.8704
O13 H13B 0.8693

loop_
_geom_torsion_atom_site_label_1
_geom_torsion_atom_site_label_2
_geom_torsion_atom_site_label_3
_geom_torsion_atom_site_label_4
_geom_torsion
Ni00 N2 C5 C6 3.9(4)
Ni00 N2 C5 C4 -174.3(3)
Ni00 N2 C1 C2 174.7(2)
Ni00 N1 C6 C5 2.7(4)
Ni00 N1 C6 C7 -177.8(3)
P2 C9 C8 C7 -178.8(3)
P1 C2 C1 N2 178.3(3)
P1 C2 C3 C4 -178.4(3)
O5 P2 C9 C10 176.5(3)
O5 P2 C9 C8 -5.1(3)
N2 C5 C6 N1 -4.4(5)
N2 C5 C6 C7 176.1(3)
N2 C5 C4 C3 -0.8(5)
O6 P2 C9 C10 57.9(3)
O6 P2 C9 C8 -123.7(3)
O2 P1 C2 C1 -49.9(3)
O2 P1 C2 C3 129.6(3)
C5 N2 C1 C2 0.4(5)
C5 C6 C7 C8 179.5(3)
C5 C4 C3 C2 -0.2(6)
C10 N1 C6 C5 -179.8(3)
C10 N1 C6 C7 -0.3(5)
C10 C9 C8 C7 -0.4(5)
O4 P2 C9 C10 -56.7(3)
O4 P2 C9 C8 121.7(3)
N1 C10 C9 P2 178.6(3)
N1 C10 C9 C8 0.1(5)
N1 C6 C7 C8 0.1(5)
C9 C10 N1 Ni00 177.4(2)
C9 C10 N1 C6 0.2(5)
O3 P1 C2 C1 65.7(3)
O3 P1 C2 C3 -114.8(3)
C6 C5 C4 C3 -178.8(3)
C6 C7 C8 C9 0.3(5)
C1 N2 C5 C6 178.9(3)
C1 N2 C5 C4 0.7(5)
C1 C2 C3 C4 1.2(5)
C4 C5 C6 N1 173.7(3)
C4 C5 C6 C7 -5.8(6)
O1 P1 C2 C1 -167.5(3)
O1 P1 C2 C3 12.0(3)
C3 C2 C1 N2 -1.3(5)
